data_4350175
loop_
_publ_author_name
'Herrera, Juan-Manuel'
'Pope, Simon J. A.'
'Adams, Harry'
'Faulkner, Stephen'
'Ward, Michael D.'

_publ_section_title
;
 Structural and photophysical properties of coordination networks
 combining [Ru(Bpym)(CN)4]2- or [[Ru(CN)4]2(mu-bpym)]4- anions (bpym =
 2,2'-bipyrimidine) with lanthanide(III) cations: sensitized near-infrared
 luminescence from Yb(III), Nd(III), and Er(III) following
 Ru-to-lanthanide energy transfer.
;
_journal_issue 10
_journal_name_full 'Inorganic chemistry'
_journal_page_first 3895
_journal_page_last 3904
_journal_paper_doi 10.1021/ic0521574
_journal_volume 45
_journal_year 2006
_chemical_formula_sum 'C12 H16 Gd N9 O8 Ru'
_chemical_formula_weight 672.66
_space_group_IT_number 33
_space_group_name_Hall 'P 2c -2n'
_space_group_name_H-M_alt 'P n a 21'
_symmetry_cell_setting orthorhombic
_symmetry_space_group_name_H-M 'P n a 21'
_atom_sites_solution_hydrogens geom
_atom_sites_solution_primary direct
_atom_sites_solution_secondary difmap
_audit_creation_method SHELXL-97
_cell_angle_alpha 90.00
_cell_angle_beta 90.00
_cell_angle_gamma 90.00
_cell_formula_units_Z 4
_cell_length_a 24.713(4)
_cell_length_b 6.5565(10)
_cell_length_c 12.5558(19)
_cell_measurement_reflns_used 8200
_cell_measurement_temperature 150(2)
_cell_measurement_theta_max 54.967
_cell_measurement_theta_min 4.625
_cell_volume 2034.4(5)
_computing_cell_refinement 'Bruker XSCANS'
_computing_data_collection 'Bruker XSCANS'
_computing_data_reduction 'Bruker Saint'
_computing_molecular_graphics 'Bruker SHELXTL'
_computing_publication_material 'Bruker SHELXTL'
_computing_structure_refinement 'SHELXL-97 (Sheldrick, 1997)'
_computing_structure_solution 'SHELXS-97 (Sheldrick, 1990)'
_diffrn_ambient_temperature 150(2)
_diffrn_measured_fraction_theta_full 0.993
_diffrn_measured_fraction_theta_max 0.993
_diffrn_measurement_device_type 'Bruker smart 1000'
_diffrn_measurement_method '\w scans'
_diffrn_radiation_monochromator graphite
_diffrn_radiation_source 'fine-focus sealed tube'
_diffrn_radiation_type MoK\a
_diffrn_radiation_wavelength 0.71073
_diffrn_reflns_av_R_equivalents 0.0490
_diffrn_reflns_av_sigmaI/netI 0.0410
_diffrn_reflns_limit_h_max 31
_diffrn_reflns_limit_h_min -31
_diffrn_reflns_limit_k_max 8
_diffrn_reflns_limit_k_min -8
_diffrn_reflns_limit_l_max 16
_diffrn_reflns_limit_l_min -16
_diffrn_reflns_number 22093
_diffrn_reflns_theta_full 27.56
_diffrn_reflns_theta_max 27.56
_diffrn_reflns_theta_min 1.65
_diffrn_standards_decay_% 0
_diffrn_standards_interval_count 0
_diffrn_standards_interval_time 0
_diffrn_standards_number 0
_exptl_absorpt_coefficient_mu 4.035
_exptl_absorpt_correction_T_max 0.7654
_exptl_absorpt_correction_T_min 0.3874
_exptl_absorpt_correction_type multi-scan
_exptl_absorpt_process_details SADABS
_exptl_crystal_colour ORANGE
_exptl_crystal_density_diffrn 2.196
_exptl_crystal_density_method 'not measured'
_exptl_crystal_description PLATE
_exptl_crystal_F_000 1292
_exptl_crystal_size_max 0.29
_exptl_crystal_size_mid 0.16
_exptl_crystal_size_min 0.07
_refine_diff_density_max 0.757
_refine_diff_density_min -0.822
_refine_diff_density_rms 0.117
_refine_ls_abs_structure_details 'Flack H D (1983), Acta Cryst. A39, 876-881'
_refine_ls_abs_structure_Flack 0.415(9)
_refine_ls_extinction_method none
_refine_ls_goodness_of_fit_ref 1.112
_refine_ls_hydrogen_treatment constr
_refine_ls_matrix_type full
_refine_ls_number_parameters 281
_refine_ls_number_reflns 4644
_refine_ls_number_restraints 16
_refine_ls_restrained_S_all 1.111
_refine_ls_R_factor_all 0.0356
_refine_ls_R_factor_gt 0.0276
_refine_ls_shift/su_max 0.000
_refine_ls_shift/su_mean 0.000
_refine_ls_structure_factor_coef Fsqd
_refine_ls_weighting_details 'calc w=1/[\s^2^(Fo^2^)+(0.0200P)^2^+0.0000P] where P=(Fo^2^+2Fc^2^)/3'
_refine_ls_weighting_scheme calc
_refine_ls_wR_factor_gt 0.0506
_refine_ls_wR_factor_ref 0.0526
_reflns_number_gt 4065
_reflns_number_total 4644
_reflns_threshold_expression >2sigma(I)
_cod_data_source_file ic0521574si20051219_111610.cif
_cod_data_source_block imw271n(RuGd)
_cod_depositor_comments
;
The following automatic conversions were performed:

data item '_refine_ls_hydrogen_treatment' value 'CONSTR' was changed
to 'constr' in accordance with the
/home/saulius/struct/COD-crude-data/automatic-downloads/DataCite-retrospective/ACS/depositions/lib/dictionaries/cif_core.dic
dictionary named 'cif_core.dic' version 2.4.2 last updated on
2011-04-26.

data item '_symmetry_cell_setting' value 'Orthorhombic' was changed
to 'orthorhombic' in accordance with the
/home/saulius/struct/COD-crude-data/automatic-downloads/DataCite-retrospective/ACS/depositions/lib/dictionaries/cif_core.dic
dictionary named 'cif_core.dic' version 2.4.2 last updated on
2011-04-26.

Automatic conversion script
Id: cif_fix_values 6909 2019-04-08 15:41:33Z antanas 
;
_cod_original_sg_symbol_H-M Pna2(1)
_cod_database_code 4350175

loop_
_symmetry_equiv_pos_as_xyz
'x, y, z'
'-x, -y, z+1/2'
'x+1/2, -y+1/2, z'
'-x+1/2, y+1/2, z+1/2'

loop_
_atom_site_label
_atom_site_type_symbol
_atom_site_fract_x
_atom_site_fract_y
_atom_site_fract_z
_atom_site_U_iso_or_equiv
_atom_site_adp_type
_atom_site_occupancy
_atom_site_symmetry_multiplicity
_atom_site_calc_flag
_atom_site_refinement_flags
Ru1 Ru 0.350388(15) 0.99646(6) 0.38290(4) 0.01759(8) Uani 1 1 d .
Gd2 Gd 0.514858(8) 0.62146(3) 0.59983(2) 0.01847(6) Uani 1 1 d .
N16 N 0.27982(17) 1.1593(6) 0.3378(3) 0.0209(10) Uani 1 1 d .
N12 N 0.18341(19) 1.1433(7) 0.3416(4) 0.0354(12) Uani 1 1 d .
N26 N 0.28723(19) 0.8203(7) 0.4511(4) 0.0211(10) Uani 1 1 d .
N22 N 0.19186(19) 0.7892(7) 0.4617(4) 0.0307(11) Uani 1 1 d .
N32 N 0.33391(19) 0.7308(7) 0.1733(4) 0.0312(11) Uani 1 1 d .
N34 N 0.44259(19) 0.7255(7) 0.4787(4) 0.0292(12) Uani 1 1 d .
N36 N 0.4356(2) 1.2611(7) 0.2608(4) 0.0278(11) Uani 1 1 d .
N38 N 0.36613(17) 1.2501(7) 0.5980(6) 0.0402(10) Uani 1 1 d .
N41 N 0.55914(19) 0.9083(7) 0.4270(4) 0.0294(11) Uani 1 1 d .
O51 O 0.43496(16) 0.5215(6) 0.6979(3) 0.0330(10) Uani 1 1 d D
H51A H 0.4409 0.4584 0.7577 0.040 Uiso 1 1 d RD
H51B H 0.4106 0.4482 0.6702 0.040 Uiso 1 1 d RD
O61 O 0.60013(15) 0.4980(5) 0.5440(3) 0.0340(10) Uani 1 1 d D
H61A H 0.6220 0.4298 0.5798 0.041 Uiso 1 1 d RD
H61B H 0.6179 0.5526 0.4949 0.041 Uiso 1 1 d RD
O71 O 0.47241(15) 0.9530(5) 0.6660(3) 0.0292(9) Uani 1 1 d D
H71A H 0.4592 0.9564 0.7276 0.035 Uiso 1 1 d RD
H71B H 0.4484 0.9962 0.6240 0.035 Uiso 1 1 d RD
O81 O 0.53583(16) 0.3158(5) 0.7022(3) 0.0328(10) Uani 1 1 d D
H81A H 0.5607 0.3017 0.7447 0.039 Uiso 1 1 d RD
H81B H 0.5206 0.2000 0.6971 0.039 Uiso 1 1 d RD
O91 O 0.49382(18) 0.3347(6) 0.4887(4) 0.0407(11) Uani 1 1 d D
H91A H 0.5217 0.2714 0.4726 0.049 Uiso 1 1 d RD
H91B H 0.4739 0.3388 0.4369 0.049 Uiso 1 1 d RD
O42 O 0.55787(17) 0.9297(6) 0.5265(3) 0.0328(10) Uani 1 1 d .
O43 O 0.55270(19) 0.7352(7) 0.3901(4) 0.0525(13) Uani 1 1 d .
O44 O 0.5651(2) 1.0619(7) 0.3714(4) 0.0547(13) Uani 1 1 d .
C11 C 0.2324(2) 1.0735(8) 0.3665(5) 0.0270(13) Uani 1 1 d .
C13 C 0.1828(3) 1.3107(9) 0.2818(5) 0.0399(17) Uani 1 1 d .
H13 H 0.1486 1.3621 0.2597 0.048 Uiso 1 1 calc R
C14 C 0.2279(3) 1.4127(9) 0.2503(5) 0.0335(16) Uani 1 1 d .
H14 H 0.2256 1.5351 0.2100 0.040 Uiso 1 1 calc R
C15 C 0.2773(3) 1.3302(9) 0.2794(5) 0.0275(14) Uani 1 1 d .
H15 H 0.3098 1.3954 0.2576 0.033 Uiso 1 1 calc R
C21 C 0.2369(3) 0.8844(8) 0.4294(5) 0.0227(14) Uani 1 1 d .
C25 C 0.2925(2) 0.6473(8) 0.5063(4) 0.0263(13) Uani 1 1 d .
H25 H 0.3278 0.5980 0.5219 0.032 Uiso 1 1 calc R
C24 C 0.2485(2) 0.5389(9) 0.5410(5) 0.0319(14) Uani 1 1 d .
H24 H 0.2524 0.4144 0.5789 0.038 Uiso 1 1 calc R
C23 C 0.1983(2) 0.6184(9) 0.5186(5) 0.0334(14) Uani 1 1 d .
H23 H 0.1671 0.5496 0.5443 0.040 Uiso 1 1 calc R
C31 C 0.3408(2) 0.8242(7) 0.2473(4) 0.0205(12) Uani 1 1 d .
C33 C 0.4093(2) 0.8238(7) 0.4381(4) 0.0196(11) Uani 1 1 d .
C35 C 0.4043(2) 1.1686(7) 0.3065(4) 0.0211(11) Uani 1 1 d .
C37 C 0.3592(2) 1.1630(7) 0.5203(5) 0.0232(12) Uani 1 1 d .

loop_
_atom_site_aniso_label
_atom_site_aniso_U_11
_atom_site_aniso_U_22
_atom_site_aniso_U_33
_atom_site_aniso_U_23
_atom_site_aniso_U_13
_atom_site_aniso_U_12
Ru1 0.01393(17) 0.01852(16) 0.02030(17) 0.00307(17) 0.0004(2) 0.00007(17)
Gd2 0.01660(11) 0.01650(9) 0.02229(10) -0.00024(14) -0.00302(14) -0.00060(10)
N16 0.021(2) 0.015(2) 0.026(2) 0.0010(18) -0.0001(19) 0.0027(18)
N12 0.023(3) 0.041(3) 0.042(3) 0.008(2) 0.001(2) 0.007(2)
N26 0.018(3) 0.024(2) 0.021(2) 0.000(2) 0.002(2) 0.000(2)
N22 0.020(3) 0.038(3) 0.034(3) 0.003(2) 0.000(2) -0.002(2)
N32 0.038(3) 0.028(3) 0.028(3) -0.007(2) 0.002(2) 0.009(2)
N34 0.026(3) 0.033(3) 0.029(3) 0.002(2) -0.006(2) 0.004(2)
N36 0.027(3) 0.023(2) 0.034(3) -0.001(2) 0.010(2) -0.003(2)
N38 0.043(3) 0.041(2) 0.036(2) -0.004(4) -0.002(4) -0.003(2)
N41 0.016(3) 0.034(3) 0.038(3) 0.000(2) 0.003(2) 0.002(2)
O51 0.028(2) 0.040(2) 0.031(2) -0.0017(19) 0.0007(18) -0.0100(19)
O61 0.020(2) 0.041(2) 0.041(2) 0.0195(19) 0.0038(19) 0.0090(18)
O71 0.030(2) 0.030(2) 0.027(2) -0.0025(17) 0.0013(18) 0.0022(17)
O81 0.028(2) 0.026(2) 0.043(3) 0.0087(17) -0.011(2) -0.0022(19)
O91 0.041(3) 0.035(2) 0.046(3) -0.016(2) -0.021(2) 0.011(2)
O42 0.038(3) 0.036(2) 0.025(2) 0.0028(17) 0.0077(19) 0.0016(19)
O43 0.060(3) 0.043(3) 0.054(3) -0.012(3) -0.022(3) 0.012(2)
O44 0.071(4) 0.058(3) 0.035(3) 0.021(2) -0.004(3) -0.026(3)
C11 0.017(3) 0.034(3) 0.029(3) -0.003(2) 0.001(2) 0.008(2)
C13 0.030(4) 0.041(4) 0.049(4) 0.013(3) -0.005(3) 0.017(3)
C14 0.039(4) 0.029(3) 0.032(4) 0.005(3) -0.001(3) 0.015(3)
C15 0.022(3) 0.030(3) 0.031(3) 0.000(3) 0.006(3) 0.000(3)
C21 0.016(3) 0.026(3) 0.027(3) -0.003(2) 0.006(3) 0.001(2)
C25 0.026(3) 0.022(3) 0.031(3) 0.005(2) 0.003(3) 0.006(2)
C24 0.030(4) 0.033(3) 0.032(3) 0.010(3) 0.004(3) 0.001(3)
C23 0.027(3) 0.035(3) 0.038(3) 0.008(3) 0.005(3) -0.010(3)
C31 0.017(3) 0.017(3) 0.027(3) 0.009(2) 0.004(2) 0.007(2)
C33 0.018(3) 0.023(3) 0.018(3) 0.001(2) 0.002(2) 0.001(2)
C35 0.018(3) 0.022(3) 0.023(3) 0.001(2) -0.003(2) 0.005(2)
C37 0.017(3) 0.019(3) 0.033(3) 0.007(2) 0.000(2) -0.003(2)

loop_
_atom_type_symbol
_atom_type_description
_atom_type_scat_dispersion_real
_atom_type_scat_dispersion_imag
_atom_type_scat_source
C C 0.0033 0.0016 'International Tables Vol C Tables 4.2.6.8 and 6.1.1.4'
H H 0.0000 0.0000 'International Tables Vol C Tables 4.2.6.8 and 6.1.1.4'
N N 0.0061 0.0033 'International Tables Vol C Tables 4.2.6.8 and 6.1.1.4'
O O 0.0106 0.0060 'International Tables Vol C Tables 4.2.6.8 and 6.1.1.4'
Ru Ru -1.2594 0.8363 'International Tables Vol C Tables 4.2.6.8 and 6.1.1.4'
Gd Gd -0.1653 3.9035 'International Tables Vol C Tables 4.2.6.8 and 6.1.1.4'

loop_
_geom_angle_atom_site_label_1
_geom_angle_atom_site_label_2
_geom_angle_atom_site_label_3
_geom_angle
_geom_angle_site_symmetry_1
_geom_angle_site_symmetry_3
C33 Ru1 C35 90.0(2) . .
C33 Ru1 C31 93.5(2) . .
C35 Ru1 C31 89.4(2) . .
C33 Ru1 C37 86.1(2) . .
C35 Ru1 C37 91.8(2) . .
C31 Ru1 C37 178.7(2) . .
C33 Ru1 N26 95.11(19) . .
C35 Ru1 N26 174.0(2) . .
C31 Ru1 N26 87.14(19) . .
C37 Ru1 N26 91.61(19) . .
C33 Ru1 N16 172.07(19) . .
C35 Ru1 N16 97.85(18) . .
C31 Ru1 N16 87.73(18) . .
C37 Ru1 N16 92.50(18) . .
N26 Ru1 N16 77.11(16) . .
O61 Gd2 O91 75.67(14) . .
O61 Gd2 O51 141.86(13) . .
O91 Gd2 O51 84.64(14) . .
O61 Gd2 O81 71.65(13) . .
O91 Gd2 O81 73.03(13) . .
O51 Gd2 O81 71.47(13) . .
O61 Gd2 N34 124.24(14) . .
O91 Gd2 N34 72.43(15) . .
O51 Gd2 N34 78.21(14) . .
O81 Gd2 N34 135.52(15) . .
O61 Gd2 O42 77.59(13) . .
O91 Gd2 O42 121.31(14) . .
O51 Gd2 O42 139.96(13) . .
O81 Gd2 O42 141.31(14) . .
N34 Gd2 O42 81.59(15) . .
O61 Gd2 N36 84.73(15) . 2_675
O91 Gd2 N36 145.37(15) . 2_675
O51 Gd2 N36 94.14(15) . 2_675
O81 Gd2 N36 73.82(14) . 2_675
N34 Gd2 N36 141.25(15) . 2_675
O42 Gd2 N36 80.61(14) . 2_675
O61 Gd2 O71 138.98(12) . .
O91 Gd2 O71 140.16(13) . .
O51 Gd2 O71 74.30(12) . .
O81 Gd2 O71 128.04(13) . .
N34 Gd2 O71 70.40(14) . .
O42 Gd2 O71 66.43(12) . .
N36 Gd2 O71 70.95(14) 2_675 .
O61 Gd2 O43 61.97(12) . .
O91 Gd2 O43 75.09(14) . .
O51 Gd2 O43 142.90(13) . .
O81 Gd2 O43 128.58(13) . .
N34 Gd2 O43 66.26(15) . .
O42 Gd2 O43 46.24(13) . .
N36 Gd2 O43 120.09(14) 2_675 .
O71 Gd2 O43 102.10(12) . .
C11 N16 C15 117.0(5) . .
C11 N16 Ru1 115.7(3) . .
C15 N16 Ru1 127.2(4) . .
C11 N12 C13 115.3(5) . .
C21 N26 C25 117.6(5) . .
C21 N26 Ru1 115.5(4) . .
C25 N26 Ru1 126.8(4) . .
C21 N22 C23 116.9(5) . .
C33 N34 Gd2 160.9(4) . .
C35 N36 Gd2 155.5(5) . 2_674
O43 N41 O44 123.5(5) . .
O43 N41 O42 118.2(5) . .
O44 N41 O42 118.3(5) . .
Gd2 O51 H51A 115.6 . .
Gd2 O51 H51B 121.8 . .
H51A O51 H51B 101.8 . .
Gd2 O61 H61A 127.0 . .
Gd2 O61 H61B 122.7 . .
H61A O61 H61B 106.6 . .
Gd2 O71 H71A 118.8 . .
Gd2 O71 H71B 111.8 . .
H71A O71 H71B 107.0 . .
Gd2 O81 H81A 126.6 . .
Gd2 O81 H81B 127.0 . .
H81A O81 H81B 106.2 . .
Gd2 O91 H91A 110.8 . .
Gd2 O91 H91B 124.7 . .
H91A O91 H91B 108.8 . .
N41 O42 Gd2 106.9(3) . .
N41 O43 Gd2 86.4(4) . .
N12 C11 N16 125.7(5) . .
N12 C11 C21 118.9(5) . .
N16 C11 C21 115.3(5) . .
N12 C13 C14 124.1(6) . .
N12 C13 H13 117.9 . .
C14 C13 H13 117.9 . .
C15 C14 C13 117.0(6) . .
C15 C14 H14 121.5 . .
C13 C14 H14 121.5 . .
N16 C15 C14 120.7(6) . .
N16 C15 H15 119.6 . .
C14 C15 H15 119.6 . .
N26 C21 N22 124.3(5) . .
N26 C21 C11 116.2(5) . .
N22 C21 C11 119.4(6) . .
N26 C25 C24 121.8(5) . .
N26 C25 H25 119.1 . .
C24 C25 H25 119.1 . .
C23 C24 C25 117.1(5) . .
C23 C24 H24 121.5 . .
C25 C24 H24 121.5 . .
N22 C23 C24 122.3(5) . .
N22 C23 H23 118.9 . .
C24 C23 H23 118.9 . .
N32 C31 Ru1 178.0(5) . .
N34 C33 Ru1 174.6(5) . .
N36 C35 Ru1 177.6(5) . .
N38 C37 Ru1 176.8(5) . .

loop_
_geom_bond_atom_site_label_1
_geom_bond_atom_site_label_2
_geom_bond_distance
_geom_bond_site_symmetry_2
Ru1 C33 1.971(5) .
Ru1 C35 1.993(5) .
Ru1 C31 2.057(6) .
Ru1 C37 2.053(6) .
Ru1 N26 2.122(5) .
Ru1 N16 2.122(4) .
Gd2 O61 2.364(4) .
Gd2 O91 2.398(4) .
Gd2 O51 2.417(4) .
Gd2 O81 2.436(4) .
Gd2 N34 2.443(5) .
Gd2 O42 2.462(4) .
Gd2 N36 2.485(5) 2_675
Gd2 O71 2.553(4) .
Gd2 O43 2.893(5) .
N16 C11 1.349(7) .
N16 C15 1.341(7) .
N12 C11 1.331(7) .
N12 C13 1.330(7) .
N26 C21 1.341(7) .
N26 C25 1.336(6) .
N22 C21 1.339(7) .
N22 C23 1.338(7) .
N32 C31 1.125(7) .
N34 C33 1.162(6) .
N36 C35 1.138(7) .
N36 Gd2 2.485(5) 2_674
N38 C37 1.144(8) .
N41 O43 1.236(6) .
N41 O44 1.234(5) .
N41 O42 1.257(6) .
O51 H51A 0.8702 .
O51 H51B 0.8462 .
O61 H61A 0.8338 .
O61 H61B 0.8379 .
O71 H71A 0.8392 .
O71 H71B 0.8435 .
O81 H81A 0.8192 .
O81 H81B 0.8495 .
O91 H91A 0.8297 .
O91 H91B 0.8160 .
C11 C21 1.475(7) .
C13 C14 1.359(9) .
C13 H13 0.9500 .
C14 C15 1.385(8) .
C14 H14 0.9500 .
C15 H15 0.9500 .
C25 C24 1.372(8) .
C25 H25 0.9500 .
C24 C23 1.374(8) .
C24 H24 0.9500 .
C23 H23 0.9500 .

loop_
_geom_torsion_atom_site_label_1
_geom_torsion_atom_site_label_2
_geom_torsion_atom_site_label_3
_geom_torsion_atom_site_label_4
_geom_torsion
_geom_torsion_site_symmetry_1
C33 Ru1 N16 C11 -15.0(16) .
C35 Ru1 N16 C11 173.3(4) .
C31 Ru1 N16 C11 84.2(4) .
C37 Ru1 N16 C11 -94.5(4) .
N26 Ru1 N16 C11 -3.4(4) .
C33 Ru1 N16 C15 169.1(12) .
C35 Ru1 N16 C15 -2.6(5) .
C31 Ru1 N16 C15 -91.7(5) .
C37 Ru1 N16 C15 89.6(5) .
N26 Ru1 N16 C15 -179.3(5) .
C33 Ru1 N26 C21 -178.0(4) .
C35 Ru1 N26 C21 -29(2) .
C31 Ru1 N26 C21 -84.8(4) .
C37 Ru1 N26 C21 95.8(4) .
N16 Ru1 N26 C21 3.6(4) .
C33 Ru1 N26 C25 -3.0(5) .
C35 Ru1 N26 C25 145.6(17) .
C31 Ru1 N26 C25 90.3(5) .
C37 Ru1 N26 C25 -89.2(5) .
N16 Ru1 N26 C25 178.6(5) .
O61 Gd2 N34 C33 -125.9(13) .
O91 Gd2 N34 C33 176.1(13) .
O51 Gd2 N34 C33 88.1(13) .
O81 Gd2 N34 C33 135.5(13) .
O42 Gd2 N34 C33 -57.2(13) .
N36 Gd2 N34 C33 6.3(14) 2_675
O71 Gd2 N34 C33 10.7(13) .
O43 Gd2 N34 C33 -102.8(13) .
O43 N41 O42 Gd2 -17.2(6) .
O44 N41 O42 Gd2 160.7(4) .
O61 Gd2 O42 N41 71.8(3) .
O91 Gd2 O42 N41 7.3(4) .
O51 Gd2 O42 N41 -116.4(3) .
O81 Gd2 O42 N41 109.5(3) .
N34 Gd2 O42 N41 -56.2(3) .
N36 Gd2 O42 N41 158.4(4) 2_675
O71 Gd2 O42 N41 -128.4(4) .
O43 Gd2 O42 N41 8.9(3) .
O44 N41 O43 Gd2 -163.8(5) .
O42 N41 O43 Gd2 13.9(5) .
O61 Gd2 O43 N41 -108.6(3) .
O91 Gd2 O43 N41 169.9(3) .
O51 Gd2 O43 N41 110.8(3) .
O81 Gd2 O43 N41 -136.8(3) .
N34 Gd2 O43 N41 92.9(3) .
O42 Gd2 O43 N41 -8.6(3) .
N36 Gd2 O43 N41 -44.0(3) 2_675
O71 Gd2 O43 N41 30.9(3) .
C13 N12 C11 N16 1.1(9) .
C13 N12 C11 C21 -177.8(5) .
C15 N16 C11 N12 0.2(8) .
Ru1 N16 C11 N12 -176.1(5) .
C15 N16 C11 C21 179.2(5) .
Ru1 N16 C11 C21 2.8(6) .
C11 N12 C13 C14 -2.6(9) .
N12 C13 C14 C15 2.7(10) .
C11 N16 C15 C14 -0.1(8) .
Ru1 N16 C15 C14 175.8(4) .
C13 C14 C15 N16 -1.3(10) .
C25 N26 C21 N22 1.8(9) .
Ru1 N26 C21 N22 177.3(4) .
C25 N26 C21 C11 -178.8(5) .
Ru1 N26 C21 C11 -3.2(7) .
C23 N22 C21 N26 -0.5(9) .
C23 N22 C21 C11 -180.0(5) .
N12 C11 C21 N26 179.3(5) .
N16 C11 C21 N26 0.3(7) .
N12 C11 C21 N22 -1.2(8) .
N16 C11 C21 N22 179.7(5) .
C21 N26 C25 C24 -0.8(8) .
Ru1 N26 C25 C24 -175.7(4) .
N26 C25 C24 C23 -1.4(9) .
C21 N22 C23 C24 -1.8(9) .
C25 C24 C23 N22 2.7(9) .
C33 Ru1 C31 N32 143(13) .
C35 Ru1 C31 N32 -127(13) .
C37 Ru1 C31 N32 71(17) .
N26 Ru1 C31 N32 48(13) .
N16 Ru1 C31 N32 -29(13) .
Gd2 N34 C33 Ru1 -48(6) .
C35 Ru1 C33 N34 123(5) .
C31 Ru1 C33 N34 -147(5) .
C37 Ru1 C33 N34 32(5) .
N26 Ru1 C33 N34 -60(5) .
N16 Ru1 C33 N34 -48(6) .
Gd2 N36 C35 Ru1 43(13) 2_674
C33 Ru1 C35 N36 64(12) .
C31 Ru1 C35 N36 -30(12) .
C37 Ru1 C35 N36 150(12) .
N26 Ru1 C35 N36 -85(12) .
N16 Ru1 C35 N36 -118(12) .
C33 Ru1 C37 N38 5(9) .
C35 Ru1 C37 N38 -85(9) .
C31 Ru1 C37 N38 77(14) .
N26 Ru1 C37 N38 100(9) .
N16 Ru1 C37 N38 177(100) .
